data_4034588
loop_
_publ_author_name
'Matsumoto, Shota'
'Fuchi, Yasufumi'
'Usui, Kazuteru'
'Hirai, Go'
'Karasawa, Satoru'

_publ_section_title
;
 Development of Turn-On Probes for Acids Triggered by Aromaticity
 Enhancement Using Tricyclic Amidine Derivatives.
;
_journal_issue 11
_journal_name_full 'The Journal of organic chemistry'
_journal_page_first 6612
_journal_page_last 6622
_journal_paper_doi 10.1021/acs.joc.9b00023
_journal_volume 84
_journal_year 2019
_chemical_formula_moiety 'C14 H11 F6 N3'
_chemical_formula_sum 'C14 H11 F6 N3'
_chemical_formula_weight 335.25
_space_group_IT_number 61
_space_group_name_Hall '-P 2ac 2ab'
_space_group_name_H-M_alt 'P b c a'
_symmetry_cell_setting orthorhombic
_symmetry_Int_Tables_number 61
_symmetry_space_group_name_Hall '-P 2ac 2ab'
_symmetry_space_group_name_H-M 'P b c a'
_atom_sites_solution_hydrogens geom
_atom_sites_solution_primary direct
_atom_sites_solution_secondary difmap
_cell_angle_alpha 90.0000
_cell_angle_beta 90.0000
_cell_angle_gamma 90.0000
_cell_formula_units_Z 8
_cell_length_a 9.2235(3)
_cell_length_b 9.2912(3)
_cell_length_c 31.3829(10)
_cell_measurement_reflns_used 17974
_cell_measurement_temperature 93
_cell_measurement_theta_max 68.19
_cell_measurement_theta_min 4.22
_cell_volume 2689.43(15)
_computing_cell_refinement 'RAPID AUTO'
_computing_data_collection 'RAPID AUTO (Rigaku, ????)'
_computing_data_reduction 'RAPID AUTO'
_computing_molecular_graphics 'CrystalStructure 4.0'
_computing_publication_material 'CrystalStructure 4.0 (Rigaku, 2010)'
_computing_structure_refinement 'SHELXL97 (Sheldrick, 2008)'
_computing_structure_solution SIR97
_diffrn_ambient_temperature 93
_diffrn_detector_area_resol_mean 10.000
_diffrn_measured_fraction_theta_full 0.999
_diffrn_measured_fraction_theta_max 0.999
_diffrn_measurement_device_type 'Rigaku R-AXIS RAPID'
_diffrn_measurement_method \w
_diffrn_radiation_type 'Cu K\a'
_diffrn_radiation_wavelength 1.54187
_diffrn_reflns_av_R_equivalents 0.1285
_diffrn_reflns_limit_h_max 11
_diffrn_reflns_limit_h_min -10
_diffrn_reflns_limit_k_max 11
_diffrn_reflns_limit_k_min -11
_diffrn_reflns_limit_l_max 37
_diffrn_reflns_limit_l_min -37
_diffrn_reflns_number 27644
_diffrn_reflns_theta_full 68.24
_diffrn_reflns_theta_max 68.24
_diffrn_standards_number 0
_exptl_absorpt_coefficient_mu 1.421
_exptl_absorpt_correction_type none
_exptl_crystal_colour yellow
_exptl_crystal_density_diffrn 1.656
_exptl_crystal_density_method 'not measured'
_exptl_crystal_description platelet
_exptl_crystal_F_000 1360.00
_exptl_crystal_size_max 0.200
_exptl_crystal_size_mid 0.200
_exptl_crystal_size_min 0.100
_refine_diff_density_max 0.300
_refine_diff_density_min -0.260
_refine_ls_extinction_method none
_refine_ls_goodness_of_fit_ref 1.048
_refine_ls_hydrogen_treatment refxyz
_refine_ls_number_parameters 252
_refine_ls_number_reflns 2459
_refine_ls_number_restraints 0
_refine_ls_R_factor_gt 0.0657
_refine_ls_shift/su_max 0.001
_refine_ls_structure_factor_coef Fsqd
_refine_ls_weighting_details 'w = 1/[\s^2^(Fo^2^)+(0.0622P)^2^+1.5287P] where P=(Fo^2^+2Fc^2^)/3'
_refine_ls_weighting_scheme calc
_refine_ls_wR_factor_ref 0.1414
_reflns_number_gt 1974
_reflns_number_total 2459
_reflns_threshold_expression F^2^>2.0\s(F^2^)
_cod_data_source_file jo9b00023_si_005.cif
_cod_data_source_block Nap_pyrro_blue
_cod_original_cell_volume 2689.42(15)
_cod_database_code 4034588

loop_
_symmetry_equiv_pos_site_id
_symmetry_equiv_pos_as_xyz
1 +X,+Y,+Z
2 1/2-X,1/2+Y,+Z
3 +X,1/2-Y,1/2+Z
4 1/2-X,-Y,1/2+Z
5 -X,-Y,-Z
6 1/2+X,1/2-Y,-Z
7 -X,1/2+Y,1/2-Z
8 1/2+X,+Y,1/2-Z

loop_
_atom_site_label
_atom_site_type_symbol
_atom_site_fract_x
_atom_site_fract_y
_atom_site_fract_z
_atom_site_U_iso_or_equiv
_atom_site_adp_type
_atom_site_occupancy
_atom_site_symmetry_multiplicity
_atom_site_calc_flag
F1 F -0.19262(17) -0.05548(17) 0.52052(4) 0.0391(5) Uani 1.0 8 d
F4 F 0.15173(19) 0.46488(16) 0.57687(5) 0.0424(5) Uani 1.0 8 d
F5 F -0.1536(2) -0.21212(16) 0.56925(5) 0.0449(5) Uani 1.0 8 d
F6 F 0.30867(18) 0.31046(19) 0.55508(5) 0.0500(5) Uani 1.0 8 d
F7 F -0.32087(18) -0.0544(2) 0.57746(5) 0.0513(5) Uani 1.0 8 d
F8 F 0.1161(2) 0.35148(18) 0.51816(5) 0.0483(5) Uani 1.0 8 d
N3 N 0.0382(3) 0.0622(3) 0.68893(6) 0.0283(5) Uani 1.0 8 d
N9 N 0.1246(3) 0.1265(3) 0.75473(6) 0.0310(6) Uani 1.0 8 d
N24 N -0.0630(3) 0.0023(3) 0.62481(6) 0.0286(5) Uani 1.0 8 d
C2 C 0.1128(3) 0.1972(3) 0.62537(8) 0.0297(6) Uani 1.0 8 d
C10 C 0.0307(3) 0.0884(3) 0.64646(8) 0.0269(6) Uani 1.0 8 d
C11 C -0.1872(3) -0.0735(3) 0.56260(8) 0.0326(7) Uani 1.0 8 d
C13 C 0.1258(3) 0.1455(3) 0.71230(8) 0.0289(6) Uani 1.0 8 d
C14 C 0.2129(3) 0.2756(3) 0.65101(8) 0.0320(6) Uani 1.0 8 d
C15 C -0.0797(3) 0.0256(3) 0.58375(8) 0.0285(6) Uani 1.0 8 d
C16 C -0.0097(3) 0.1334(3) 0.56041(8) 0.0304(7) Uani 1.0 8 d
C17 C 0.1660(4) 0.3364(3) 0.55767(8) 0.0367(7) Uani 1.0 8 d
C18 C 0.0837(4) 0.0248(3) 0.82205(8) 0.0355(7) Uani 1.0 8 d
C19 C 0.0876(3) 0.2188(3) 0.58172(8) 0.0303(6) Uani 1.0 8 d
C20 C 0.0336(4) 0.0178(3) 0.77586(8) 0.0312(7) Uani 1.0 8 d
C21 C 0.2200(3) 0.2514(3) 0.69336(8) 0.0322(7) Uani 1.0 8 d
C22 C 0.1991(4) 0.2210(3) 0.78554(8) 0.0334(7) Uani 1.0 8 d
C23 C 0.1296(4) 0.1814(4) 0.82786(8) 0.0352(7) Uani 1.0 8 d
H12 H -0.030(3) 0.146(3) 0.5314(9) 0.031(8) Uiso 1.0 8 d
H25 H 0.278(3) 0.348(3) 0.6391(8) 0.032(8) Uiso 1.0 8 d
H26 H 0.287(3) 0.308(3) 0.7104(8) 0.027(7) Uiso 1.0 8 d
H27 H -0.072(4) 0.043(3) 0.7728(8) 0.029(7) Uiso 1.0 8 d
H28 H 0.048(3) -0.080(3) 0.7630(8) 0.030(7) Uiso 1.0 8 d
H29 H 0.013(4) -0.002(4) 0.8430(11) 0.050(10) Uiso 1.0 8 d
H30 H 0.172(4) -0.039(4) 0.8280(9) 0.040(8) Uiso 1.0 8 d
H31 H 0.193(3) 0.195(3) 0.8519(9) 0.031(7) Uiso 1.0 8 d
H32 H 0.046(4) 0.247(4) 0.8322(9) 0.048(9) Uiso 1.0 8 d
H33 H 0.184(3) 0.325(3) 0.7773(7) 0.025(7) Uiso 1.0 8 d
H34 H 0.309(3) 0.195(3) 0.7851(8) 0.033(8) Uiso 1.0 8 d

loop_
_atom_site_aniso_label
_atom_site_aniso_U_11
_atom_site_aniso_U_22
_atom_site_aniso_U_33
_atom_site_aniso_U_12
_atom_site_aniso_U_13
_atom_site_aniso_U_23
F1 0.0491(11) 0.0417(10) 0.0266(8) -0.0055(8) -0.0059(7) 0.0021(7)
F4 0.0566(11) 0.0306(9) 0.0400(10) -0.0084(8) 0.0012(8) 0.0019(7)
F5 0.0680(12) 0.0295(10) 0.0373(9) -0.0067(8) -0.0134(8) 0.0025(7)
F6 0.0398(11) 0.0506(12) 0.0597(12) -0.0075(9) 0.0139(9) 0.0084(9)
F7 0.0345(10) 0.0677(13) 0.0516(11) -0.0138(9) 0.0073(8) -0.0202(9)
F8 0.0698(14) 0.0445(11) 0.0305(9) -0.0166(9) -0.0000(8) 0.0072(7)
N3 0.0282(12) 0.0283(12) 0.0284(11) 0.0003(10) -0.0013(9) -0.0020(9)
N9 0.0347(13) 0.0291(13) 0.0291(12) -0.0035(10) -0.0027(9) -0.0003(9)
N24 0.0305(12) 0.0282(12) 0.0271(12) 0.0005(10) -0.0000(9) -0.0012(9)
C2 0.0281(15) 0.0273(15) 0.0337(14) 0.0008(11) 0.0008(11) -0.0008(10)
C10 0.0269(14) 0.0282(14) 0.0256(13) 0.0015(11) 0.0005(10) -0.0009(10)
C11 0.0392(17) 0.0315(16) 0.0271(13) -0.0008(13) -0.0014(11) 0.0014(10)
C13 0.0295(15) 0.0270(14) 0.0303(14) 0.0024(11) -0.0035(11) -0.0008(10)
C14 0.0308(16) 0.0283(15) 0.0368(15) -0.0022(12) 0.0006(11) 0.0019(11)
C15 0.0294(14) 0.0285(14) 0.0276(13) 0.0028(11) 0.0017(10) -0.0028(10)
C16 0.0337(16) 0.0311(16) 0.0265(14) 0.0005(12) 0.0024(11) -0.0003(10)
C17 0.0426(18) 0.0360(17) 0.0314(15) -0.0076(13) 0.0034(12) -0.0003(11)
C18 0.0438(18) 0.0336(16) 0.0292(15) -0.0003(14) 0.0006(13) -0.0019(11)
C19 0.0308(15) 0.0291(15) 0.0311(14) 0.0039(12) 0.0052(11) 0.0011(11)
C20 0.0333(17) 0.0306(16) 0.0298(15) 0.0005(13) -0.0002(11) -0.0014(11)
C21 0.0279(16) 0.0326(15) 0.0362(15) -0.0042(12) -0.0028(11) -0.0021(12)
C22 0.0337(16) 0.0335(17) 0.0330(15) 0.0003(13) -0.0080(12) -0.0027(11)
C23 0.0378(18) 0.0371(17) 0.0306(15) 0.0040(14) -0.0045(12) -0.0076(12)

loop_
_atom_type_symbol
_atom_type_description
_atom_type_scat_dispersion_real
_atom_type_scat_dispersion_imag
_atom_type_scat_source
C C 0.0181 0.0091
;
International Tables for Crystallography
(1992, Vol. C, Tables 4.2.6.8 and 6.1.1.4)
;
H H 0.0000 0.0000
;
International Tables for Crystallography
(1992, Vol. C, Table 6.1.1.4)
;
N N 0.0311 0.0180
;
International Tables for Crystallography
(1992, Vol. C, Tables 4.2.6.8 and 6.1.1.4)
;
F F 0.0727 0.0534
;
International Tables for Crystallography
(1992, Vol. C, Tables 4.2.6.8 and 6.1.1.4)
;

loop_
_geom_angle_atom_site_label_1
_geom_angle_atom_site_label_2
_geom_angle_atom_site_label_3
_geom_angle
_geom_angle_publ_flag
C10 N3 C13 117.7(3) yes
C13 N9 C20 122.8(2) yes
C13 N9 C22 124.6(3) yes
C20 N9 C22 112.26(19) yes
C10 N24 C15 117.9(3) yes
C10 C2 C14 116.4(3) yes
C10 C2 C19 117.8(3) yes
C14 C2 C19 125.8(3) yes
N3 C10 N24 114.7(3) yes
N3 C10 C2 123.8(3) yes
N24 C10 C2 121.5(3) yes
F1 C11 F5 106.5(2) yes
F1 C11 F7 107.2(3) yes
F1 C11 C15 112.6(3) yes
F5 C11 F7 106.7(3) yes
F5 C11 C15 111.5(3) yes
F7 C11 C15 111.9(3) yes
N3 C13 N9 117.5(3) yes
N3 C13 C21 122.2(3) yes
N9 C13 C21 120.3(3) yes
C2 C14 C21 120.2(3) yes
N24 C15 C11 114.1(3) yes
N24 C15 C16 125.2(3) yes
C11 C15 C16 120.7(3) yes
C15 C16 C19 117.4(3) yes
F4 C17 F6 106.4(3) yes
F4 C17 F8 106.9(3) yes
F4 C17 C19 111.8(3) yes
F6 C17 F8 107.6(3) yes
F6 C17 C19 111.7(3) yes
F8 C17 C19 112.1(3) yes
C20 C18 C23 103.8(3) yes
C2 C19 C16 120.1(3) yes
C2 C19 C17 120.8(3) yes
C16 C19 C17 119.2(3) yes
N9 C20 C18 103.1(3) yes
C13 C21 C14 119.4(3) yes
N9 C22 C23 103.4(3) yes
C18 C23 C22 104.1(3) yes
C2 C14 H25 122.2(16) no
C21 C14 H25 117.7(16) no
C15 C16 H12 120.4(16) no
C19 C16 H12 122.1(16) no
C20 C18 H29 115.7(19) no
C20 C18 H30 112.9(15) no
C23 C18 H29 111(2) no
C23 C18 H30 108.2(17) no
H29 C18 H30 105(3) no
N9 C20 H27 110.3(15) no
N9 C20 H28 111.6(15) no
C18 C20 H27 111.9(14) no
C18 C20 H28 112.5(15) no
H27 C20 H28 108(3) no
C13 C21 H26 121.8(15) no
C14 C21 H26 118.8(15) no
N9 C22 H33 109.8(14) no
N9 C22 H34 108.0(15) no
C23 C22 H33 113.5(14) no
C23 C22 H34 111.5(14) no
H33 C22 H34 110(3) no
C18 C23 H31 112.9(16) no
C18 C23 H32 112.9(19) no
C22 C23 H31 113.5(16) no
C22 C23 H32 107.3(17) no
H31 C23 H32 106(3) no

loop_
_geom_bond_atom_site_label_1
_geom_bond_atom_site_label_2
_geom_bond_distance
_geom_bond_publ_flag
F1 C11 1.332(3) yes
F4 C17 1.344(4) yes
F5 C11 1.341(3) yes
F6 C17 1.340(4) yes
F7 C11 1.330(4) yes
F8 C17 1.330(3) yes
N3 C10 1.357(4) yes
N3 C13 1.338(4) yes
N9 C13 1.343(4) yes
N9 C20 1.471(4) yes
N9 C22 1.476(4) yes
N24 C10 1.359(4) yes
N24 C15 1.316(4) yes
C2 C10 1.426(4) yes
C2 C14 1.425(4) yes
C2 C19 1.404(4) yes
C11 C15 1.507(4) yes
C13 C21 1.441(4) yes
C14 C21 1.350(4) yes
C15 C16 1.399(4) yes
C16 C19 1.372(4) yes
C17 C19 1.511(4) yes
C18 C20 1.523(4) yes
C18 C23 1.527(5) yes
C22 C23 1.520(4) yes
C14 H25 0.97(3) no
C16 H12 0.94(3) no
C18 H29 0.96(4) no
C18 H30 1.02(3) no
C20 H27 1.00(3) no
C20 H28 1.01(3) no
C21 H26 0.97(3) no
C22 H33 1.01(3) no
C22 H34 1.04(3) no
C23 H31 0.96(3) no
C23 H32 0.99(4) no

loop_
_geom_contact_atom_site_label_1
_geom_contact_atom_site_label_2
_geom_contact_distance
_geom_contact_publ_flag
_geom_contact_site_symmetry_2
F1 N24 3.526(3) no .
F1 C16 2.738(3) no .
F4 C2 2.938(3) no .
F4 C14 2.970(3) no .
F4 C16 3.460(3) no .
F5 N24 2.776(3) no .
F5 C16 3.485(3) no .
F6 C2 3.039(3) no .
F6 C14 3.154(3) no .
F6 C16 3.370(3) no .
F7 N24 2.854(3) no .
F7 C16 3.401(3) no .
F8 C16 2.685(3) no .
N3 C14 2.819(4) no .
N3 C15 3.492(4) no .
N3 C20 2.759(4) no .
N9 C10 3.524(4) no .
N24 C13 3.513(4) no .
N24 C19 2.794(4) no .
C2 C13 2.773(4) no .
C2 C15 2.721(4) no .
C10 C16 2.758(4) no .
C10 C21 2.740(4) no .
C14 C17 3.014(4) no .
C21 C22 2.913(4) no .
F1 F4 3.480(2) no 6_456
F1 F6 3.520(3) no 5_556
F1 F6 3.288(3) no 6_456
F1 F8 3.088(3) no 5_556
F1 F8 2.860(3) no 6_456
F1 C16 3.234(3) no 5_556
F1 C17 3.591(3) no 5_556
F1 C17 3.445(3) no 6_456
F4 F1 3.480(2) no 6_556
F4 F6 3.303(3) no 2_555
F4 F7 3.057(3) no 2_455
F4 C2 3.419(3) no 2_555
F4 C19 3.372(3) no 2_555
F5 F6 3.220(3) no 2_545
F5 F7 3.199(3) no 2_445
F5 F8 3.053(3) no 5_556
F5 C15 3.492(3) no 2_445
F5 C16 3.432(4) no 2_445
F5 C23 3.384(3) no 7_546
F6 F1 3.520(3) no 5_556
F6 F1 3.288(3) no 6_556
F6 F4 3.303(3) no 2_545
F6 F5 3.220(3) no 2_555
F6 C15 3.325(3) no 2_555
F6 C16 3.531(4) no 2_555
F7 F4 3.057(3) no 2_445
F7 F5 3.199(3) no 2_455
F7 F8 3.412(3) no 2_445
F7 F8 3.591(3) no 6_456
F7 C16 3.338(4) no 2_445
F7 C17 3.398(4) no 2_445
F7 C18 3.356(3) no 8_456
F7 C19 3.242(4) no 2_445
F8 F1 3.088(3) no 5_556
F8 F1 2.860(3) no 6_556
F8 F5 3.053(3) no 5_556
F8 F7 3.412(3) no 2_455
F8 F7 3.591(3) no 6_556
N3 C22 3.549(4) no 8_456
N24 C23 3.387(4) no 7_546
C2 F4 3.419(3) no 2_545
C15 F5 3.492(3) no 2_455
C15 F6 3.325(3) no 2_545
C16 F1 3.234(3) no 5_556
C16 F5 3.432(4) no 2_455
C16 F6 3.531(4) no 2_545
C16 F7 3.338(4) no 2_455
C17 F1 3.591(3) no 5_556
C17 F1 3.445(3) no 6_556
C17 F7 3.398(4) no 2_455
C18 F7 3.356(3) no 8_556
C19 F4 3.372(3) no 2_545
C19 F7 3.242(4) no 2_455
C20 C21 3.540(4) no 7_546
C21 C20 3.540(4) no 7_556
C22 N3 3.549(4) no 8_556
C23 F5 3.384(3) no 7_556
C23 N24 3.387(4) no 7_556
F1 H12 2.42(3) no .
F4 H25 2.52(3) no .
F6 H12 3.55(3) no .
F6 H25 2.67(3) no .
F7 H12 3.57(3) no .
F8 H12 2.37(3) no .
N3 H26 3.31(3) no .
N3 H27 2.83(3) no .
N3 H28 2.68(3) no .
N9 H26 2.65(3) no .
N9 H29 3.19(4) no .
N9 H30 2.80(3) no .
N9 H31 3.18(3) no .
N9 H32 2.77(3) no .
N24 H12 3.24(3) no .
C2 H12 3.26(3) no .
C2 H26 3.28(3) no .
C10 H25 3.32(3) no .
C11 H12 2.69(3) no .
C13 H25 3.28(3) no .
C13 H27 2.80(3) no .
C13 H28 2.73(3) no .
C13 H33 2.69(3) no .
C13 H34 2.88(3) no .
C17 H12 2.66(3) no .
C17 H25 2.76(3) no .
C18 H33 3.25(3) no .
C18 H34 2.86(3) no .
C19 H25 2.78(3) no .
C20 H31 3.25(3) no .
C20 H32 2.77(3) no .
C20 H33 3.17(3) no .
C20 H34 3.04(3) no .
C21 H33 2.74(3) no .
C21 H34 3.04(3) no .
C22 H26 2.62(3) no .
C22 H27 3.02(3) no .
C22 H28 3.21(3) no .
C22 H29 3.24(4) no .
C22 H30 2.77(3) no .
C23 H27 2.84(3) no .
C23 H28 3.26(3) no .
H25 H26 2.27(4) no .
H26 H33 2.31(4) no .
H26 H34 2.58(4) no .
H27 H29 2.37(4) no .
H27 H30 2.94(4) no .
H27 H32 2.87(4) no .
H27 H33 3.52(4) no .
H28 H29 2.63(4) no .
H28 H30 2.37(4) no .
H28 H34 3.59(4) no .
H29 H31 2.49(4) no .
H29 H32 2.36(5) no .
H30 H31 2.31(4) no .
H30 H32 2.91(5) no .
H30 H34 2.86(4) no .
H31 H33 2.63(4) no .
H31 H34 2.35(4) no .
H32 H33 2.26(4) no .
H32 H34 2.88(4) no .
F1 H12 2.75(3) no 5_556
F4 H29 2.95(4) no 7_556
F5 H12 3.42(3) no 2_445
F5 H31 2.64(3) no 7_546
F5 H32 3.27(3) no 7_546
F6 H12 3.12(3) no 6_556
F7 H12 3.43(3) no 2_445
F7 H29 2.97(4) no 8_456
F7 H30 2.97(3) no 8_456
F7 H31 3.42(3) no 7_546
F7 H31 3.21(3) no 8_456
N3 H25 3.05(3) no 2_545
N3 H26 2.94(3) no 2_545
N3 H30 3.55(3) no 8_456
N3 H32 3.10(4) no 7_546
N3 H33 3.19(3) no 7_546
N3 H34 2.58(3) no 8_456
N9 H26 3.37(3) no 2_545
N9 H27 3.03(3) no 8_556
N9 H28 3.20(3) no 7_556
N9 H33 3.39(3) no 2_545
N9 H34 3.23(3) no 8_456
N24 H25 3.03(3) no 2_545
N24 H30 2.89(3) no 8_456
N24 H31 3.18(3) no 7_546
N24 H31 2.97(3) no 8_456
N24 H32 2.73(4) no 7_546
N24 H34 3.55(3) no 8_456
C2 H25 3.43(3) no 2_545
C2 H29 3.18(4) no 7_556
C10 H25 2.86(3) no 2_545
C10 H31 3.27(3) no 8_456
C10 H32 3.32(4) no 7_546
C10 H34 3.13(3) no 8_456
C11 H31 3.44(3) no 7_546
C13 H26 3.24(3) no 2_545
C13 H27 2.98(3) no 8_556
C13 H28 3.11(3) no 7_556
C13 H34 2.96(3) no 8_456
C14 H29 2.94(4) no 7_556
C14 H32 3.13(3) no 8_556
C15 H31 3.31(3) no 8_456
C18 H33 3.16(3) no 2_545
C18 H34 3.42(3) no 2_545
C20 H26 3.28(3) no 2_545
C20 H26 3.57(3) no 7_546
C20 H26 3.56(3) no 8_456
C20 H33 3.16(3) no 2_545
C20 H33 3.17(3) no 7_546
C20 H34 3.34(3) no 2_545
C20 H34 3.27(3) no 8_456
C21 H27 3.22(3) no 7_556
C21 H27 2.92(3) no 8_556
C21 H28 3.44(3) no 2_555
C21 H28 3.23(3) no 7_556
C21 H29 3.34(4) no 7_556
C21 H32 3.12(3) no 8_556
C22 H27 3.25(3) no 8_556
C22 H28 3.06(3) no 2_555
C22 H28 3.30(3) no 7_556
C22 H30 2.85(3) no 2_555
C23 H26 3.58(3) no 8_456
C23 H30 3.18(3) no 2_555
H12 F1 2.75(3) no 5_556
H12 F5 3.42(3) no 2_455
H12 F6 3.12(3) no 6_456
H12 F7 3.43(3) no 2_455
H12 H12 3.39(4) no 5_556
H25 N3 3.05(3) no 2_555
H25 N24 3.03(3) no 2_555
H25 C2 3.43(3) no 2_555
H25 C10 2.86(3) no 2_555
H25 H29 3.07(4) no 7_556
H25 H32 2.80(4) no 8_556
H26 N3 2.94(3) no 2_555
H26 N9 3.37(3) no 2_555
H26 C13 3.24(3) no 2_555
H26 C20 3.28(3) no 2_555
H26 C20 3.57(3) no 7_556
H26 C20 3.56(3) no 8_556
H26 C23 3.58(3) no 8_556
H26 H27 3.00(4) no 7_556
H26 H27 2.83(4) no 8_556
H26 H28 2.48(4) no 2_555
H26 H28 3.36(4) no 7_556
H26 H32 2.80(4) no 8_556
H27 N9 3.03(3) no 8_456
H27 C13 2.98(3) no 8_456
H27 C21 3.22(3) no 7_546
H27 C21 2.92(3) no 8_456
H27 C22 3.25(3) no 8_456
H27 H26 3.00(4) no 7_546
H27 H26 2.83(4) no 8_456
H27 H33 2.77(4) no 7_546
H27 H34 2.55(4) no 8_456
H28 N9 3.20(3) no 7_546
H28 C13 3.11(3) no 7_546
H28 C21 3.44(3) no 2_545
H28 C21 3.23(3) no 7_546
H28 C22 3.06(3) no 2_545
H28 C22 3.30(3) no 7_546
H28 H26 2.48(4) no 2_545
H28 H26 3.36(4) no 7_546
H28 H32 3.50(4) no 7_546
H28 H33 2.66(4) no 2_545
H28 H33 2.64(4) no 7_546
H28 H34 2.56(4) no 2_545
H29 F4 2.95(4) no 7_546
H29 F7 2.97(4) no 8_556
H29 C2 3.18(4) no 7_546
H29 C14 2.94(4) no 7_546
H29 C21 3.34(4) no 7_546
H29 H25 3.07(4) no 7_546
H30 F7 2.97(3) no 8_556
H30 N3 3.55(3) no 8_556
H30 N24 2.89(3) no 8_556
H30 C22 2.85(3) no 2_545
H30 C23 3.18(3) no 2_545
H30 H31 2.87(4) no 2_545
H30 H32 3.27(5) no 2_545
H30 H33 2.43(4) no 2_545
H30 H34 2.81(4) no 2_545
H31 F5 2.64(3) no 7_556
H31 F7 3.42(3) no 7_556
H31 F7 3.21(3) no 8_556
H31 N24 3.18(3) no 7_556
H31 N24 2.97(3) no 8_556
H31 C10 3.27(3) no 8_556
H31 C11 3.44(3) no 7_556
H31 C15 3.31(3) no 8_556
H31 H30 2.87(4) no 2_555
H32 F5 3.27(3) no 7_556
H32 N3 3.10(4) no 7_556
H32 N24 2.73(4) no 7_556
H32 C10 3.32(4) no 7_556
H32 C14 3.13(3) no 8_456
H32 C21 3.12(3) no 8_456
H32 H25 2.80(4) no 8_456
H32 H26 2.80(4) no 8_456
H32 H28 3.50(4) no 7_556
H32 H30 3.27(5) no 2_555
H33 N3 3.19(3) no 7_556
H33 N9 3.39(3) no 2_555
H33 C18 3.16(3) no 2_555
H33 C20 3.16(3) no 2_555
H33 C20 3.17(3) no 7_556
H33 H27 2.77(4) no 7_556
H33 H28 2.66(4) no 2_555
H33 H28 2.64(4) no 7_556
H33 H30 2.43(4) no 2_555
H33 H34 3.45(4) no 2_555
H34 N3 2.58(3) no 8_556
H34 N9 3.23(3) no 8_556
H34 N24 3.55(3) no 8_556
H34 C10 3.13(3) no 8_556
H34 C13 2.96(3) no 8_556
H34 C18 3.42(3) no 2_555
H34 C20 3.34(3) no 2_555
H34 C20 3.27(3) no 8_556
H34 H27 2.55(4) no 8_556
H34 H28 2.56(4) no 2_555
H34 H30 2.81(4) no 2_555
H34 H33 3.45(4) no 2_545

loop_
_geom_torsion_atom_site_label_1
_geom_torsion_atom_site_label_2
_geom_torsion_atom_site_label_3
_geom_torsion_atom_site_label_4
_geom_torsion
_geom_torsion_publ_flag
C10 N3 C13 N9 175.1(2) no
C10 N3 C13 C21 -5.5(4) no
C13 N3 C10 N24 -178.4(2) no
C13 N3 C10 C2 1.3(4) no
C13 N9 C20 C18 173.1(2) no
C20 N9 C13 N3 1.0(4) no
C20 N9 C13 C21 -178.4(2) no
C13 N9 C22 C23 164.0(3) no
C22 N9 C13 N3 -171.6(3) no
C22 N9 C13 C21 9.0(4) no
C20 N9 C22 C23 -9.2(3) no
C22 N9 C20 C18 -13.6(3) no
C10 N24 C15 C11 -179.13(19) no
C10 N24 C15 C16 -0.7(4) no
C15 N24 C10 N3 177.4(2) no
C15 N24 C10 C2 -2.3(4) no
C10 C2 C14 C21 -3.9(4) no
C14 C2 C10 N3 3.4(4) no
C14 C2 C10 N24 -176.9(2) no
C10 C2 C19 C16 -2.2(4) no
C10 C2 C19 C17 177.4(2) no
C19 C2 C10 N3 -176.0(3) no
C19 C2 C10 N24 3.8(4) no
C14 C2 C19 C16 178.5(3) no
C14 C2 C19 C17 -1.9(4) no
C19 C2 C14 C21 175.4(3) no
F1 C11 C15 N24 -174.7(2) no
F1 C11 C15 C16 6.8(4) no
F5 C11 C15 N24 -55.0(3) no
F5 C11 C15 C16 126.5(3) no
F7 C11 C15 N24 64.5(3) no
F7 C11 C15 C16 -114.0(3) no
N3 C13 C21 C14 5.0(4) no
N9 C13 C21 C14 -175.6(3) no
C2 C14 C21 C13 0.1(4) no
N24 C15 C16 C19 2.2(4) no
C11 C15 C16 C19 -179.5(2) no
C15 C16 C19 C2 -0.6(4) no
C15 C16 C19 C17 179.8(2) no
F4 C17 C19 C2 -52.7(4) no
F4 C17 C19 C16 127.0(3) no
F6 C17 C19 C2 66.5(3) no
F6 C17 C19 C16 -113.9(3) no
F8 C17 C19 C2 -172.7(2) no
F8 C17 C19 C16 7.0(4) no
C20 C18 C23 C22 -37.1(3) no
C23 C18 C20 N9 30.7(3) no
N9 C22 C23 C18 28.3(3) no
